data_8105383
loop_
_publ_author_name
'Hlangothi, Buyiswa G.'
'Mahanjana, Lungelwa'
'Hosten, Eric C.'
'van Heerden, Fanie R.'
'van de Venter, Maryna'

_publ_section_title
;
 Structural elucidation of
 1-(3-acetyl-2,6-dihydroxy-4-methoxyphenyl)-4,5-dihydroxy-2-methylanthracene-9,10-dione
 isolated from Bulbine latifolia (L.) Wild, C24H18O8
;
_journal_issue 5
_journal_name_full 'Zeitschrift f\"ur Kristallographie - New Crystal Structures'
_journal_page_first 1077
_journal_page_last 1081
_journal_paper_doi 10.1515/ncrs-2020-0177
_journal_volume 235
_journal_year 2020
_chemical_absolute_configuration ad
_chemical_formula_moiety 'C24 H18 O8'
_chemical_formula_sum 'C24 H18 O8'
_chemical_formula_weight 434.38
_chemical_melting_point 512.15
_chemical_name_common Knipholone
_chemical_name_systematic
;
1-(3-acetyl-2,6-dihydroxy-4-methoxyphenyl)-4,5-dihydroxy-2-methylanthraquinone
;
_space_group_crystal_system monoclinic
_space_group_IT_number 4
_space_group_name_Hall 'P 2yb'
_space_group_name_H-M_alt 'P 1 21 1'
_atom_sites_solution_hydrogens geom
_atom_sites_solution_primary dual
_atom_sites_solution_secondary difmap
_cell_angle_alpha 90
_cell_angle_beta 96.777(2)
_cell_angle_gamma 90
_cell_formula_units_Z 8
_cell_length_a 7.9654(3)
_cell_length_b 23.6910(8)
_cell_length_c 21.2314(8)
_cell_measurement_reflns_used 9956
_cell_measurement_temperature 200(2)
_cell_measurement_theta_max 27.90
_cell_measurement_theta_min 2.58
_cell_volume 3978.5(3)
_computing_cell_refinement 'APEX2 v2011.4-1 [1]'
_computing_data_collection 'Bruker Instrument Service v2011.4.0.0 [1]'
_computing_data_reduction 'SAINT V7.68A [1]'
_computing_molecular_graphics 'Ortep-3 for Windows [5]'
_computing_publication_material 'PLATON [6] and MERCURY [7]'
_computing_structure_refinement 'SHELXL 2018/3 [3] and ShelXle [4]'
_computing_structure_solution 'SHELXT 2018/2 [2]'
_diffrn_ambient_temperature 200(2)
_diffrn_detector_area_resol_mean 8.3333
_diffrn_measured_fraction_theta_full 0.995
_diffrn_measured_fraction_theta_max 0.984
_diffrn_measurement_device_type 'Bruker APEX-II CCD'
_diffrn_measurement_method '\f and \w scans'
_diffrn_radiation_monochromator graphite
_diffrn_radiation_source 'sealed tube'
_diffrn_radiation_type MoK\a
_diffrn_radiation_wavelength 0.71073
_diffrn_reflns_av_R_equivalents 0.0246
_diffrn_reflns_av_unetI/netI 0.0411
_diffrn_reflns_Laue_measured_fraction_full 0.995
_diffrn_reflns_Laue_measured_fraction_max 0.984
_diffrn_reflns_limit_h_max 10
_diffrn_reflns_limit_h_min -10
_diffrn_reflns_limit_k_max 31
_diffrn_reflns_limit_k_min -31
_diffrn_reflns_limit_l_max 28
_diffrn_reflns_limit_l_min -27
_diffrn_reflns_number 36555
_diffrn_reflns_point_group_measured_fraction_full 0.920
_diffrn_reflns_point_group_measured_fraction_max 0.890
_diffrn_reflns_theta_full 25.242
_diffrn_reflns_theta_max 28.386
_diffrn_reflns_theta_min 1.932
_exptl_absorpt_coefficient_mu 0.110
_exptl_absorpt_correction_T_max 1.0000
_exptl_absorpt_correction_T_min 0.8735
_exptl_absorpt_correction_type numerical
_exptl_absorpt_process_details 'SADABS V2008/1 [1]'
_exptl_crystal_colour orange
_exptl_crystal_density_diffrn 1.450
_exptl_crystal_density_method 'not measured'
_exptl_crystal_description block
_exptl_crystal_F_000 1808
_exptl_crystal_size_max 0.525
_exptl_crystal_size_mid 0.467
_exptl_crystal_size_min 0.066
_refine_diff_density_max 0.281
_refine_diff_density_min -0.217
_refine_diff_density_rms 0.048
_refine_ls_abs_structure_details
;
 Flack x determined using 5306 quotients [(I+)-(I-)]/[(I+)+(I-)]
 (Parsons, Flack and Wagner, Acta Cryst. B69 (2013) 249-259).
;
_refine_ls_abs_structure_Flack 0.0(2)
_refine_ls_extinction_coef .
_refine_ls_extinction_method none
_refine_ls_goodness_of_fit_ref 1.037
_refine_ls_hydrogen_treatment constr
_refine_ls_matrix_type full
_refine_ls_number_parameters 1181
_refine_ls_number_reflns 17766
_refine_ls_number_restraints 1
_refine_ls_restrained_S_all 1.037
_refine_ls_R_factor_all 0.0647
_refine_ls_R_factor_gt 0.0499
_refine_ls_shift/su_max 0.000
_refine_ls_shift/su_mean 0.000
_refine_ls_structure_factor_coef Fsqd
_refine_ls_weighting_details 'w=1/[\s^2^(Fo^2^)+(0.0661P)^2^+1.0201P] where P=(Fo^2^+2Fc^2^)/3'
_refine_ls_weighting_scheme calc
_refine_ls_wR_factor_gt 0.1238
_refine_ls_wR_factor_ref 0.1320
_reflns_Friedel_coverage 0.767
_reflns_Friedel_fraction_full 0.841
_reflns_Friedel_fraction_max 0.791
_reflns_number_gt 14484
_reflns_number_total 17766
_reflns_threshold_expression 'I > 2\s(I)'
_cod_data_source_file suppl_ncrs-2020-0177_suppl.cif
_cod_data_source_block ea110
_cod_original_sg_symbol_H-M 'P 21'
_cod_database_code 8105383
_shelx_space_group_comment
;
The symmetry employed for this shelxl refinement is uniquely defined
by the following loop, which should always be used as a source of
symmetry information in preference to the above space-group names.
They are only intended as comments.
;
_shelx_estimated_absorpt_t_min 0.944
_shelx_estimated_absorpt_t_max 0.993

loop_
_space_group_symop_operation_xyz
'x, y, z'
'-x, y+1/2, -z'

loop_
_atom_site_label
_atom_site_type_symbol
_atom_site_fract_x
_atom_site_fract_y
_atom_site_fract_z
_atom_site_U_iso_or_equiv
_atom_site_adp_type
_atom_site_occupancy
_atom_site_site_symmetry_order
_atom_site_calc_flag
_atom_site_refinement_flags_posn
_atom_site_refinement_flags_adp
_atom_site_refinement_flags_occupancy
_atom_site_disorder_assembly
_atom_site_disorder_group
O11 O -0.0316(7) 0.25062(15) -0.22112(14) 0.0876(15) Uani 1 1 d . . . . .
H11 H -0.068779 0.283150 -0.230257 0.131 Uiso 1 1 calc R U . . .
O12 O -0.1123(7) 0.35244(15) -0.19848(14) 0.0926(16) Uani 1 1 d . . . . .
O13 O -0.1921(9) 0.45747(18) -0.17954(18) 0.119(2) Uani 1 1 d . . . . .
H13 H -0.173381 0.429302 -0.201701 0.178 Uiso 1 1 calc R U . . .
O14 O 0.0573(4) 0.32213(12) 0.05060(12) 0.0499(7) Uani 1 1 d . . . . .
O15 O -0.2436(3) 0.23125(11) 0.03805(12) 0.0375(6) Uani 1 1 d . . . . .
H15 H -0.325841 0.229569 0.059356 0.056 Uiso 1 1 calc R U . . .
O16 O -0.3989(3) 0.21237(13) 0.13061(14) 0.0473(7) Uani 1 1 d . . . . .
O17 O 0.0312(4) 0.14728(16) 0.22593(13) 0.0570(8) Uani 1 1 d . . . . .
O18 O 0.3275(3) 0.18595(15) 0.04826(13) 0.0515(7) Uani 1 1 d . . . . .
H18 H 0.410938 0.181214 0.075845 0.077 Uiso 1 1 calc R U . . .
O21 O 0.3543(8) 0.57196(17) -0.11549(16) 0.1054(18) Uani 1 1 d . . . . .
H21 H 0.353816 0.545354 -0.141652 0.158 Uiso 1 1 calc R U . . .
O22 O 0.3550(9) 0.46968(17) -0.15170(17) 0.113(2) Uani 1 1 d . . . . .
O23 O 0.3555(10) 0.36741(19) -0.19338(17) 0.121(2) Uani 1 1 d . . . . .
H23 H 0.336089 0.402222 -0.196229 0.182 Uiso 1 1 calc R U . . .
O24 O 0.4703(5) 0.39538(14) 0.08811(13) 0.0599(8) Uani 1 1 d . . . . .
O25 O 0.7305(4) 0.51301(16) 0.13786(14) 0.0574(8) Uani 1 1 d . . . . .
H25 H 0.824167 0.507673 0.159640 0.086 Uiso 1 1 calc R U . . .
O26 O 0.9313(3) 0.49251(18) 0.23348(16) 0.0682(10) Uani 1 1 d . . . . .
O27 O 0.5304(3) 0.45055(13) 0.32943(12) 0.0427(6) Uani 1 1 d . . . . .
O28 O 0.1525(3) 0.48688(17) 0.14285(13) 0.0598(9) Uani 1 1 d . . . . .
H28 H 0.082568 0.486026 0.169503 0.090 Uiso 1 1 calc R U . . .
O31 O -0.0630(5) 0.21561(12) 0.63132(12) 0.0520(7) Uani 1 1 d . . . . .
H31 H -0.036940 0.240780 0.658585 0.078 Uiso 1 1 calc R U . . .
O32 O -0.0281(5) 0.31812(12) 0.66707(12) 0.0569(8) Uani 1 1 d . . . . .
O33 O 0.0097(7) 0.42052(15) 0.70750(15) 0.0834(13) Uani 1 1 d . . . . .
H33 H -0.009416 0.385773 0.709981 0.125 Uiso 1 1 calc R U . . .
O34 O 0.1162(4) 0.38255(12) 0.43671(13) 0.0527(8) Uani 1 1 d . . . . .
O35 O 0.2738(3) 0.26875(15) 0.38392(12) 0.0500(7) Uani 1 1 d . . . . .
H35 H 0.354935 0.272078 0.362272 0.075 Uiso 1 1 calc R U . . .
O36 O 0.4182(3) 0.28441(19) 0.28772(14) 0.0679(11) Uani 1 1 d . . . . .
O37 O -0.0337(3) 0.33412(12) 0.19092(11) 0.0395(6) Uani 1 1 d . . . . .
O38 O -0.3033(3) 0.29964(16) 0.37554(12) 0.0532(8) Uani 1 1 d . . . . .
H38 H -0.389047 0.302211 0.348573 0.080 Uiso 1 1 calc R U . . .
O41 O 0.4737(5) 0.53365(13) 0.72964(13) 0.0562(8) Uani 1 1 d . . . . .
H41 H 0.492979 0.500440 0.742348 0.084 Uiso 1 1 calc R U . . .
O42 O 0.5036(5) 0.42735(13) 0.71254(13) 0.0627(9) Uani 1 1 d . . . . .
O43 O 0.4570(7) 0.31857(14) 0.68929(17) 0.0827(13) Uani 1 1 d . . . . .
H43 H 0.452093 0.348230 0.710679 0.124 Uiso 1 1 calc R U . . .
O44 O 0.7189(3) 0.45947(12) 0.48904(12) 0.0428(6) Uani 1 1 d . . . . .
O45 O 0.2774(3) 0.56433(10) 0.46052(11) 0.0314(5) Uani 1 1 d . . . . .
H45 H 0.193566 0.566959 0.432702 0.047 Uiso 1 1 calc R U . . .
O46 O 0.1175(3) 0.58438(11) 0.35651(12) 0.0381(6) Uani 1 1 d . . . . .
O47 O 0.5589(3) 0.63485(14) 0.29130(13) 0.0513(7) Uani 1 1 d . . . . .
O48 O 0.8734(3) 0.56851(13) 0.47944(14) 0.0485(7) Uani 1 1 d . . . . .
H48 H 0.870903 0.537520 0.498533 0.073 Uiso 1 1 calc R U . . .
C101 C 0.0326(4) 0.22279(15) -0.02676(15) 0.0325(7) Uani 1 1 d . . . . .
C102 C 0.0456(5) 0.17867(15) -0.07115(17) 0.0364(8) Uani 1 1 d . . . . .
C103 C 0.0757(6) 0.11851(16) -0.05031(19) 0.0459(9) Uani 1 1 d . . . . .
H10A H 0.052038 0.093374 -0.086946 0.069 Uiso 1 1 calc R U . . .
H10B H 0.001023 0.108970 -0.018371 0.069 Uiso 1 1 calc R U . . .
H10C H 0.193796 0.113953 -0.032037 0.069 Uiso 1 1 calc R U . . .
C104 C 0.0291(6) 0.19077(16) -0.13510(18) 0.0455(9) Uani 1 1 d . . . . .
H104 H 0.046052 0.161481 -0.164252 0.055 Uiso 1 1 calc R U . . .
C105 C -0.0114(7) 0.24417(19) -0.15803(18) 0.0551(11) Uani 1 1 d . . . . .
C106 C -0.0298(6) 0.28883(17) -0.11547(17) 0.0449(9) Uani 1 1 d . . . . .
C107 C -0.0814(7) 0.34465(19) -0.14012(19) 0.0569(12) Uani 1 1 d . . . . .
C108 C -0.0990(7) 0.39091(18) -0.09614(19) 0.0521(10) Uani 1 1 d . . . . .
C109 C -0.1528(8) 0.4450(2) -0.1183(2) 0.0691(15) Uani 1 1 d . . . . .
C110 C -0.1681(9) 0.4882(2) -0.0747(3) 0.0752(16) Uani 1 1 d . . . . .
H110 H -0.208358 0.524232 -0.089044 0.090 Uiso 1 1 calc R U . . .
C111 C -0.1252(10) 0.4785(2) -0.0112(2) 0.0824(19) Uani 1 1 d . . . . .
H111 H -0.134927 0.508408 0.018020 0.099 Uiso 1 1 calc R U . . .
C112 C -0.0678(7) 0.42625(18) 0.0116(2) 0.0612(13) Uani 1 1 d . . . . .
H112 H -0.036420 0.420669 0.055750 0.073 Uiso 1 1 calc R U . . .
C113 C -0.0568(6) 0.38213(16) -0.03082(17) 0.0427(9) Uani 1 1 d . . . . .
C114 C 0.0043(5) 0.32637(15) -0.00514(16) 0.0361(7) Uani 1 1 d . . . . .
C115 C -0.0003(5) 0.27733(15) -0.04947(15) 0.0360(7) Uani 1 1 d . . . . .
C116 C 0.0394(4) 0.20743(15) 0.04123(15) 0.0315(7) Uani 1 1 d . . . . .
C117 C 0.1841(4) 0.18686(16) 0.07652(16) 0.0351(7) Uani 1 1 d . . . . .
C118 C 0.1849(5) 0.16658(18) 0.13832(17) 0.0415(9) Uani 1 1 d . . . . .
H118 H 0.286195 0.152117 0.160595 0.050 Uiso 1 1 calc R U . . .
C119 C 0.0388(5) 0.16757(17) 0.16685(16) 0.0372(8) Uani 1 1 d . . . . .
C120 C 0.1801(8) 0.1236(4) 0.2591(3) 0.101(3) Uani 1 1 d . . . . .
H12A H 0.217183 0.091537 0.235073 0.152 Uiso 1 1 calc R U . . .
H12B H 0.156242 0.110703 0.300995 0.152 Uiso 1 1 calc R U . . .
H12C H 0.269419 0.152243 0.264111 0.152 Uiso 1 1 calc R U . . .
C121 C -0.1125(4) 0.18991(14) 0.13514(15) 0.0302(7) Uani 1 1 d . . . . .
C122 C -0.2715(4) 0.19222(15) 0.16205(17) 0.0355(7) Uani 1 1 d . . . . .
C123 C -0.2935(5) 0.1725(2) 0.22775(19) 0.0506(10) Uani 1 1 d . . . . .
H12D H -0.407467 0.182156 0.237329 0.076 Uiso 1 1 calc R U . . .
H12E H -0.209663 0.191064 0.258422 0.076 Uiso 1 1 calc R U . . .
H12F H -0.277855 0.131544 0.230402 0.076 Uiso 1 1 calc R U . . .
C124 C -0.1062(4) 0.20941(14) 0.07184(15) 0.0293(6) Uani 1 1 d . . . . .
C201 C 0.4150(4) 0.51458(16) 0.07078(17) 0.0365(8) Uani 1 1 d . . . . .
C202 C 0.3967(5) 0.57272(17) 0.05537(18) 0.0432(9) Uani 1 1 d . . . . .
C203 C 0.4008(7) 0.6168(2) 0.1066(2) 0.0606(12) Uani 1 1 d . . . . .
H20A H 0.379045 0.654037 0.087270 0.091 Uiso 1 1 calc R U . . .
H20B H 0.512286 0.616754 0.131727 0.091 Uiso 1 1 calc R U . . .
H20C H 0.313863 0.608306 0.134262 0.091 Uiso 1 1 calc R U . . .
C204 C 0.3748(6) 0.58944(19) -0.0070(2) 0.0548(11) Uani 1 1 d . . . . .
H204 H 0.361929 0.628464 -0.016629 0.066 Uiso 1 1 calc R U . . .
C205 C 0.3709(8) 0.5509(2) -0.0560(2) 0.0648(14) Uani 1 1 d . . . . .
C206 C 0.3866(6) 0.49291(18) -0.04296(19) 0.0512(10) Uani 1 1 d . . . . .
C207 C 0.3784(8) 0.4528(2) -0.0954(2) 0.0681(15) Uani 1 1 d . . . . .
C208 C 0.3967(7) 0.39271(19) -0.0828(2) 0.0535(11) Uani 1 1 d . . . . .
C209 C 0.3906(8) 0.3531(2) -0.1321(2) 0.0670(14) Uani 1 1 d . . . . .
C210 C 0.4138(7) 0.2961(2) -0.1180(2) 0.0639(13) Uani 1 1 d . . . . .
H210 H 0.411841 0.269346 -0.151456 0.077 Uiso 1 1 calc R U . . .
C211 C 0.4393(6) 0.27833(19) -0.0567(2) 0.0559(11) Uani 1 1 d . . . . .
H211 H 0.453969 0.239215 -0.047846 0.067 Uiso 1 1 calc R U . . .
C212 C 0.4444(6) 0.31668(18) -0.0064(2) 0.0488(10) Uani 1 1 d . . . . .
H212 H 0.460102 0.303837 0.036289 0.059 Uiso 1 1 calc R U . . .
C213 C 0.4261(5) 0.37344(17) -0.01984(18) 0.0420(9) Uani 1 1 d . . . . .
C214 C 0.4367(5) 0.41352(17) 0.03494(17) 0.0402(8) Uani 1 1 d . . . . .
C215 C 0.4104(5) 0.47506(16) 0.02136(16) 0.0376(8) Uani 1 1 d . . . . .
C216 C 0.4437(4) 0.49852(15) 0.13950(16) 0.0328(7) Uani 1 1 d . . . . .
C217 C 0.6043(4) 0.49794(16) 0.17197(18) 0.0370(8) Uani 1 1 d . . . . .
C218 C 0.6402(4) 0.48180(15) 0.23664(16) 0.0332(7) Uani 1 1 d . . . . .
C219 C 0.8140(4) 0.48031(17) 0.26578(19) 0.0411(8) Uani 1 1 d . . . . .
C220 C 0.8665(4) 0.46511(19) 0.33341(19) 0.0441(9) Uani 1 1 d . . . . .
H22A H 0.820607 0.427953 0.342283 0.066 Uiso 1 1 calc R U . . .
H22B H 0.823271 0.493392 0.361071 0.066 Uiso 1 1 calc R U . . .
H22C H 0.990216 0.463990 0.341317 0.066 Uiso 1 1 calc R U . . .
C221 C 0.4993(4) 0.46688(15) 0.26840(16) 0.0320(7) Uani 1 1 d . . . . .
C222 C 0.3907(4) 0.43634(18) 0.36285(17) 0.0408(8) Uani 1 1 d . . . . .
H22D H 0.314924 0.468904 0.363073 0.061 Uiso 1 1 calc R U . . .
H22E H 0.432411 0.425944 0.406587 0.061 Uiso 1 1 calc R U . . .
H22F H 0.329057 0.404433 0.341822 0.061 Uiso 1 1 calc R U . . .
C223 C 0.3379(4) 0.46970(17) 0.23724(16) 0.0359(8) Uani 1 1 d . . . . .
H223 H 0.243913 0.461274 0.259307 0.043 Uiso 1 1 calc R U . . .
C224 C 0.3119(4) 0.48486(17) 0.17352(17) 0.0376(8) Uani 1 1 d . . . . .
C301 C -0.0063(4) 0.26989(14) 0.44886(15) 0.0291(6) Uani 1 1 d . . . . .
C302 C -0.0377(5) 0.21291(16) 0.46279(16) 0.0370(8) Uani 1 1 d . . . . .
C303 C -0.0572(7) 0.16948(18) 0.41074(19) 0.0537(11) Uani 1 1 d . . . . .
H30A H -0.154521 0.179222 0.380005 0.081 Uiso 1 1 calc R U . . .
H30B H -0.075217 0.132257 0.428928 0.081 Uiso 1 1 calc R U . . .
H30C H 0.045319 0.168681 0.389396 0.081 Uiso 1 1 calc R U . . .
C304 C -0.0500(5) 0.19638(16) 0.52447(18) 0.0417(8) Uani 1 1 d . . . . .
H304 H -0.067579 0.157664 0.533350 0.050 Uiso 1 1 calc R U . . .
C305 C -0.0372(5) 0.23504(15) 0.57344(17) 0.0375(8) Uani 1 1 d . . . . .
C306 C -0.0008(4) 0.29194(14) 0.56167(14) 0.0306(7) Uani 1 1 d . . . . .
C307 C 0.0040(5) 0.33308(15) 0.61296(16) 0.0371(8) Uani 1 1 d . . . . .
C308 C 0.0452(5) 0.39190(15) 0.60106(16) 0.0361(7) Uani 1 1 d . . . . .
C309 C 0.0476(6) 0.43288(17) 0.64897(19) 0.0491(10) Uani 1 1 d . . . . .
C310 C 0.0928(6) 0.48818(17) 0.6371(2) 0.0511(10) Uani 1 1 d . . . . .
H310 H 0.095210 0.515848 0.669542 0.061 Uiso 1 1 calc R U . . .
C311 C 0.1341(5) 0.50268(15) 0.57822(18) 0.0397(8) Uani 1 1 d . . . . .
H311 H 0.166085 0.540447 0.570435 0.048 Uiso 1 1 calc R U . . .
C312 C 0.1299(4) 0.46300(15) 0.52982(17) 0.0356(7) Uani 1 1 d . . . . .
H312 H 0.158963 0.473586 0.489334 0.043 Uiso 1 1 calc R U . . .
C313 C 0.0830(4) 0.40800(14) 0.54097(15) 0.0294(6) Uani 1 1 d . . . . .
C314 C 0.0749(4) 0.36764(15) 0.48761(15) 0.0319(7) Uani 1 1 d . . . . .
C315 C 0.0197(4) 0.30816(14) 0.49858(15) 0.0274(6) Uani 1 1 d . . . . .
C316 C -0.0109(4) 0.28635(14) 0.38081(14) 0.0292(6) Uani 1 1 d . . . . .
C317 C 0.1310(4) 0.28593(15) 0.34965(15) 0.0311(7) Uani 1 1 d . . . . .
C318 C 0.1294(4) 0.30152(15) 0.28427(15) 0.0297(7) Uani 1 1 d . . . . .
C319 C 0.2839(4) 0.29940(18) 0.25526(17) 0.0403(8) Uani 1 1 d . . . . .
C320 C 0.2970(5) 0.3141(2) 0.18779(18) 0.0491(10) Uani 1 1 d . . . . .
H32A H 0.216763 0.291151 0.160089 0.074 Uiso 1 1 calc R U . . .
H32B H 0.412193 0.306502 0.178079 0.074 Uiso 1 1 calc R U . . .
H32C H 0.270797 0.354141 0.180810 0.074 Uiso 1 1 calc R U . . .
C321 C -0.0304(4) 0.31782(14) 0.25198(14) 0.0287(6) Uani 1 1 d . . . . .
C322 C -0.1936(5) 0.34819(17) 0.15657(16) 0.0389(8) Uani 1 1 d . . . . .
H32D H -0.178835 0.356156 0.112273 0.058 Uiso 1 1 calc R U . . .
H32E H -0.239819 0.381611 0.175592 0.058 Uiso 1 1 calc R U . . .
H32F H -0.271805 0.316439 0.158334 0.058 Uiso 1 1 calc R U . . .
C323 C -0.1731(4) 0.31657(15) 0.28211(15) 0.0308(7) Uani 1 1 d . . . . .
H323 H -0.279322 0.326310 0.259616 0.037 Uiso 1 1 calc R U . . .
C324 C -0.1626(4) 0.30101(15) 0.34585(15) 0.0323(7) Uani 1 1 d . . . . .
C401 C 0.5644(4) 0.55531(14) 0.54196(15) 0.0287(6) Uani 1 1 d . . . . .
C402 C 0.5219(4) 0.60098(15) 0.57991(17) 0.0350(7) Uani 1 1 d . . . . .
C403 C 0.5049(5) 0.65997(15) 0.55344(19) 0.0421(8) Uani 1 1 d . . . . .
H40A H 0.481270 0.686188 0.586988 0.063 Uiso 1 1 calc R U . . .
H40B H 0.411938 0.661171 0.518841 0.063 Uiso 1 1 calc R U . . .
H40C H 0.610467 0.670925 0.537257 0.063 Uiso 1 1 calc R U . . .
C404 C 0.4947(5) 0.59203(15) 0.64212(16) 0.0372(8) Uani 1 1 d . . . . .
H404 H 0.467630 0.623128 0.667311 0.045 Uiso 1 1 calc R U . . .
C405 C 0.5062(5) 0.53820(16) 0.66860(16) 0.0379(8) Uani 1 1 d . . . . .
C406 C 0.5458(4) 0.49213(14) 0.63208(16) 0.0329(7) Uani 1 1 d . . . . .
C407 C 0.5328(5) 0.43450(16) 0.65651(17) 0.0408(8) Uani 1 1 d . . . . .
C408 C 0.5414(5) 0.38659(15) 0.61359(17) 0.0372(8) Uani 1 1 d . . . . .
C409 C 0.5024(6) 0.33146(17) 0.6321(2) 0.0529(11) Uani 1 1 d . . . . .
C410 C 0.5066(7) 0.28751(18) 0.5886(2) 0.0596(12) Uani 1 1 d . . . . .
H410 H 0.475315 0.250484 0.599860 0.072 Uiso 1 1 calc R U . . .
C411 C 0.5552(6) 0.29725(18) 0.5299(2) 0.0545(11) Uani 1 1 d . . . . .
H411 H 0.559845 0.266661 0.501248 0.065 Uiso 1 1 calc R U . . .
C412 C 0.5979(5) 0.35090(16) 0.51160(19) 0.0416(8) Uani 1 1 d . . . . .
H412 H 0.633254 0.357038 0.470964 0.050 Uiso 1 1 calc R U . . .
C413 C 0.5884(4) 0.39563(14) 0.55313(16) 0.0319(7) Uani 1 1 d . . . . .
C414 C 0.6346(4) 0.45287(14) 0.53310(16) 0.0326(7) Uani 1 1 d . . . . .
C415 C 0.5800(4) 0.50157(13) 0.56895(15) 0.0284(6) Uani 1 1 d . . . . .
C416 C 0.5713(4) 0.56792(14) 0.47305(15) 0.0283(6) Uani 1 1 d . . . . .
C417 C 0.4182(4) 0.57638(13) 0.43482(15) 0.0265(6) Uani 1 1 d . . . . .
C418 C 0.4109(4) 0.59695(14) 0.37165(15) 0.0287(6) Uani 1 1 d . . . . .
C419 C 0.2446(4) 0.59968(14) 0.33347(16) 0.0316(7) Uani 1 1 d . . . . .
C420 C 0.2224(5) 0.6189(3) 0.2667(2) 0.0588(13) Uani 1 1 d . . . . .
H42A H 0.246614 0.659371 0.265028 0.088 Uiso 1 1 calc R U . . .
H42B H 0.105703 0.611846 0.248139 0.088 Uiso 1 1 calc R U . . .
H42C H 0.300158 0.598122 0.242645 0.088 Uiso 1 1 calc R U . . .
C421 C 0.5668(4) 0.61137(16) 0.34984(16) 0.0353(7) Uani 1 1 d . . . . .
C422 C 0.7119(6) 0.6523(3) 0.2687(2) 0.0761(18) Uani 1 1 d . . . . .
H42D H 0.767794 0.680730 0.297371 0.114 Uiso 1 1 calc R U . . .
H42E H 0.686611 0.668440 0.226111 0.114 Uiso 1 1 calc R U . . .
H42F H 0.786788 0.619617 0.266888 0.114 Uiso 1 1 calc R U . . .
C423 C 0.7197(4) 0.60250(17) 0.38665(17) 0.0380(8) Uani 1 1 d . . . . .
H423 H 0.823301 0.612202 0.371317 0.046 Uiso 1 1 calc R U . . .
C424 C 0.7182(4) 0.57901(15) 0.44671(17) 0.0359(8) Uani 1 1 d . . . . .

loop_
_atom_site_aniso_label
_atom_site_aniso_U_11
_atom_site_aniso_U_22
_atom_site_aniso_U_33
_atom_site_aniso_U_23
_atom_site_aniso_U_13
_atom_site_aniso_U_12
O11 0.202(5) 0.0409(19) 0.0214(15) 0.0001(13) 0.017(2) 0.017(2)
O12 0.207(5) 0.045(2) 0.0241(16) 0.0043(14) 0.005(2) 0.028(2)
O13 0.259(7) 0.051(2) 0.043(2) 0.0105(17) -0.001(3) 0.053(3)
O14 0.081(2) 0.0421(16) 0.0251(13) -0.0046(11) -0.0001(12) 0.0028(13)
O15 0.0361(12) 0.0434(15) 0.0323(13) 0.0032(11) 0.0004(9) 0.0072(11)
O16 0.0394(14) 0.0544(17) 0.0497(16) 0.0051(14) 0.0116(12) 0.0067(12)
O17 0.0503(16) 0.091(2) 0.0312(14) 0.0286(15) 0.0082(11) 0.0128(15)
O18 0.0355(13) 0.081(2) 0.0392(15) 0.0167(15) 0.0099(11) 0.0055(14)
O21 0.236(6) 0.049(2) 0.0358(18) 0.0216(16) 0.038(3) 0.037(3)
O22 0.254(6) 0.054(2) 0.0332(19) 0.0169(16) 0.031(3) 0.022(3)
O23 0.276(7) 0.061(3) 0.0311(19) 0.0064(17) 0.036(3) 0.007(4)
O24 0.100(2) 0.0486(18) 0.0306(15) 0.0131(13) 0.0041(14) 0.0190(16)
O25 0.0406(14) 0.088(2) 0.0477(17) 0.0181(16) 0.0223(12) -0.0056(15)
O26 0.0285(13) 0.121(3) 0.0574(19) -0.0007(19) 0.0150(12) -0.0120(16)
O27 0.0306(12) 0.0659(19) 0.0316(13) 0.0108(12) 0.0035(9) -0.0012(11)
O28 0.0321(13) 0.119(3) 0.0293(14) 0.0148(16) 0.0064(10) 0.0031(15)
O31 0.100(2) 0.0328(14) 0.0260(13) 0.0061(11) 0.0171(14) -0.0088(14)
O32 0.115(3) 0.0346(15) 0.0233(13) 0.0019(11) 0.0187(14) -0.0087(15)
O33 0.183(4) 0.0403(18) 0.0323(16) -0.0071(14) 0.034(2) -0.013(2)
O34 0.087(2) 0.0388(15) 0.0354(15) 0.0018(12) 0.0207(14) -0.0218(14)
O35 0.0333(13) 0.081(2) 0.0350(14) 0.0132(14) -0.0009(10) 0.0085(13)
O36 0.0284(13) 0.136(3) 0.0395(16) 0.0111(18) 0.0050(11) 0.0137(16)
O37 0.0380(13) 0.0597(17) 0.0209(11) 0.0088(11) 0.0042(9) 0.0066(11)
O38 0.0314(12) 0.100(3) 0.0293(13) 0.0098(15) 0.0087(10) 0.0060(14)
O41 0.104(2) 0.0393(16) 0.0269(14) -0.0019(12) 0.0128(14) 0.0036(16)
O42 0.127(3) 0.0373(16) 0.0260(14) 0.0027(12) 0.0189(16) -0.0019(16)
O43 0.168(4) 0.0361(18) 0.051(2) 0.0077(15) 0.044(2) -0.007(2)
O44 0.0491(14) 0.0402(14) 0.0419(15) 0.0034(12) 0.0172(11) 0.0056(11)
O45 0.0290(11) 0.0360(13) 0.0289(12) 0.0052(10) 0.0028(9) -0.0021(9)
O46 0.0304(12) 0.0468(15) 0.0362(13) 0.0028(11) 0.0009(9) -0.0004(10)
O47 0.0400(14) 0.077(2) 0.0373(15) 0.0271(14) 0.0059(11) -0.0041(13)
O48 0.0300(12) 0.0600(18) 0.0532(17) 0.0260(14) -0.0045(11) -0.0007(11)
C101 0.0422(18) 0.0330(18) 0.0230(16) -0.0010(13) 0.0066(13) 0.0021(13)
C102 0.049(2) 0.0319(18) 0.0291(17) -0.0028(14) 0.0082(14) 0.0046(14)
C103 0.069(3) 0.0307(19) 0.039(2) 0.0001(16) 0.0102(18) 0.0085(17)
C104 0.082(3) 0.0302(19) 0.0260(18) -0.0042(15) 0.0119(17) 0.0069(18)
C105 0.103(4) 0.039(2) 0.0244(19) -0.0017(16) 0.013(2) 0.003(2)
C106 0.081(3) 0.0320(19) 0.0226(17) -0.0013(14) 0.0107(16) 0.0069(18)
C107 0.106(4) 0.041(2) 0.025(2) 0.0017(17) 0.011(2) 0.007(2)
C108 0.093(3) 0.034(2) 0.031(2) 0.0004(16) 0.0125(19) 0.006(2)
C109 0.127(5) 0.041(3) 0.039(2) 0.006(2) 0.013(3) 0.018(3)
C110 0.135(5) 0.036(3) 0.057(3) 0.005(2) 0.018(3) 0.019(3)
C111 0.169(6) 0.038(3) 0.045(3) -0.007(2) 0.030(3) 0.009(3)
C112 0.121(4) 0.033(2) 0.031(2) -0.0043(17) 0.015(2) -0.003(2)
C113 0.067(2) 0.034(2) 0.0291(19) -0.0009(15) 0.0131(16) -0.0025(16)
C114 0.054(2) 0.0317(18) 0.0236(16) -0.0040(14) 0.0105(14) -0.0021(14)
C115 0.056(2) 0.0315(18) 0.0217(16) -0.0010(13) 0.0079(14) 0.0032(14)
C116 0.0393(17) 0.0329(18) 0.0217(15) 0.0018(13) 0.0013(12) 0.0020(13)
C117 0.0334(17) 0.043(2) 0.0295(17) 0.0045(15) 0.0060(13) 0.0027(14)
C118 0.0340(17) 0.058(2) 0.0317(18) 0.0172(17) 0.0000(13) 0.0091(16)
C119 0.0413(18) 0.046(2) 0.0245(16) 0.0096(15) 0.0031(13) -0.0013(15)
C120 0.078(4) 0.179(8) 0.048(3) 0.067(4) 0.011(3) 0.045(4)
C121 0.0347(16) 0.0307(17) 0.0256(16) -0.0009(13) 0.0049(12) -0.0023(12)
C122 0.0416(19) 0.0305(17) 0.0352(18) -0.0047(14) 0.0086(14) -0.0023(14)
C123 0.052(2) 0.065(3) 0.038(2) 0.0056(19) 0.0184(17) 0.0003(19)
C124 0.0330(16) 0.0261(16) 0.0278(16) 0.0006(13) -0.0005(12) 0.0009(12)
C201 0.0380(17) 0.044(2) 0.0300(18) 0.0096(15) 0.0142(13) 0.0113(14)
C202 0.055(2) 0.043(2) 0.0338(19) 0.0066(16) 0.0176(16) 0.0152(17)
C203 0.098(4) 0.043(2) 0.043(2) -0.0015(19) 0.021(2) 0.008(2)
C204 0.090(3) 0.039(2) 0.040(2) 0.0126(18) 0.024(2) 0.020(2)
C205 0.117(4) 0.045(3) 0.036(2) 0.015(2) 0.025(2) 0.019(3)
C206 0.084(3) 0.042(2) 0.030(2) 0.0116(17) 0.0178(19) 0.016(2)
C207 0.127(5) 0.049(3) 0.032(2) 0.012(2) 0.027(2) 0.016(3)
C208 0.088(3) 0.043(2) 0.033(2) 0.0088(18) 0.022(2) 0.010(2)
C209 0.115(4) 0.055(3) 0.035(2) 0.006(2) 0.024(2) 0.001(3)
C210 0.100(4) 0.049(3) 0.046(3) 0.000(2) 0.021(2) 0.003(2)
C211 0.084(3) 0.038(2) 0.048(2) 0.0041(19) 0.017(2) 0.012(2)
C212 0.065(3) 0.044(2) 0.039(2) 0.0114(18) 0.0114(17) 0.0138(19)
C213 0.051(2) 0.044(2) 0.0328(19) 0.0101(16) 0.0141(15) 0.0084(16)
C214 0.051(2) 0.040(2) 0.0313(19) 0.0116(15) 0.0129(15) 0.0118(16)
C215 0.0473(19) 0.041(2) 0.0274(17) 0.0093(15) 0.0166(14) 0.0127(15)
C216 0.0362(17) 0.0373(19) 0.0272(17) 0.0066(14) 0.0135(12) 0.0064(13)
C217 0.0311(16) 0.042(2) 0.041(2) 0.0035(16) 0.0184(14) 0.0021(14)
C218 0.0289(15) 0.0381(18) 0.0335(18) 0.0026(14) 0.0066(12) 0.0006(13)
C219 0.0280(16) 0.047(2) 0.049(2) -0.0046(17) 0.0095(14) -0.0016(14)
C220 0.0299(17) 0.051(2) 0.050(2) 0.0038(18) -0.0005(14) -0.0030(15)
C221 0.0303(15) 0.0354(18) 0.0314(17) 0.0041(14) 0.0084(12) 0.0003(13)
C222 0.0375(18) 0.056(2) 0.0293(18) 0.0069(16) 0.0065(13) -0.0079(16)
C223 0.0249(14) 0.053(2) 0.0321(18) 0.0046(15) 0.0116(12) -0.0003(14)
C224 0.0284(16) 0.055(2) 0.0303(18) 0.0057(16) 0.0058(12) 0.0061(14)
C301 0.0354(16) 0.0304(17) 0.0217(15) 0.0022(12) 0.0041(12) -0.0031(12)
C302 0.051(2) 0.0333(18) 0.0265(17) 0.0002(14) 0.0022(14) -0.0087(15)
C303 0.090(3) 0.037(2) 0.034(2) -0.0040(17) 0.007(2) -0.015(2)
C304 0.065(2) 0.0266(18) 0.0338(19) 0.0038(14) 0.0070(16) -0.0087(15)
C305 0.053(2) 0.0326(19) 0.0267(17) 0.0076(14) 0.0033(14) -0.0030(15)
C306 0.0416(17) 0.0310(17) 0.0192(14) 0.0038(13) 0.0039(12) -0.0034(13)
C307 0.055(2) 0.0301(18) 0.0261(17) 0.0047(14) 0.0056(14) -0.0015(15)
C308 0.052(2) 0.0276(17) 0.0281(17) 0.0015(14) 0.0035(14) -0.0016(14)
C309 0.085(3) 0.033(2) 0.030(2) 0.0004(16) 0.0096(18) -0.0021(19)
C310 0.082(3) 0.031(2) 0.039(2) -0.0047(16) 0.0015(19) -0.0035(19)
C311 0.050(2) 0.0272(17) 0.040(2) 0.0038(15) -0.0027(15) -0.0061(14)
C312 0.0374(17) 0.0320(18) 0.0364(19) 0.0057(14) -0.0002(13) -0.0073(14)
C313 0.0331(15) 0.0279(16) 0.0261(16) 0.0041(12) -0.0009(12) -0.0012(12)
C314 0.0373(17) 0.0324(18) 0.0252(16) 0.0063(13) 0.0013(12) -0.0065(13)
C315 0.0307(15) 0.0285(16) 0.0224(15) 0.0051(12) 0.0013(11) -0.0025(12)
C316 0.0383(16) 0.0317(17) 0.0174(14) 0.0014(12) 0.0025(11) -0.0021(13)
C317 0.0291(15) 0.0347(18) 0.0290(16) 0.0028(14) 0.0006(12) 0.0013(13)
C318 0.0288(15) 0.0363(18) 0.0243(15) 0.0014(13) 0.0045(11) -0.0008(12)
C319 0.0342(17) 0.057(2) 0.0297(18) -0.0007(17) 0.0038(13) 0.0018(15)
C320 0.0389(19) 0.077(3) 0.034(2) 0.004(2) 0.0145(15) 0.0029(19)
C321 0.0347(16) 0.0306(16) 0.0201(15) 0.0004(12) 0.0011(11) 0.0024(12)
C322 0.0432(19) 0.050(2) 0.0228(16) 0.0065(15) 0.0011(13) 0.0113(16)
C323 0.0283(15) 0.0408(19) 0.0228(15) 0.0006(13) 0.0013(11) 0.0071(13)
C324 0.0321(15) 0.0407(19) 0.0248(16) 0.0000(14) 0.0064(12) -0.0005(13)
C401 0.0280(15) 0.0283(16) 0.0286(16) 0.0033(13) -0.0013(11) -0.0007(11)
C402 0.0396(18) 0.0274(17) 0.0361(19) 0.0022(14) -0.0038(13) -0.0023(13)
C403 0.057(2) 0.0266(18) 0.042(2) 0.0042(15) 0.0012(16) -0.0008(15)
C404 0.052(2) 0.0287(18) 0.0291(18) -0.0077(14) -0.0033(14) 0.0004(14)
C405 0.055(2) 0.0340(19) 0.0232(17) -0.0044(14) 0.0000(14) -0.0004(15)
C406 0.0461(18) 0.0275(17) 0.0239(16) 0.0006(13) -0.0007(13) 0.0001(13)
C407 0.063(2) 0.0297(19) 0.0290(18) 0.0014(14) 0.0041(15) 0.0028(16)
C408 0.056(2) 0.0255(17) 0.0296(18) 0.0003(14) 0.0035(15) 0.0010(14)
C409 0.088(3) 0.029(2) 0.044(2) 0.0047(17) 0.016(2) -0.0029(19)
C410 0.095(3) 0.026(2) 0.059(3) -0.0037(19) 0.015(2) -0.009(2)
C411 0.084(3) 0.030(2) 0.050(2) -0.0093(18) 0.013(2) 0.0005(19)
C412 0.056(2) 0.0309(19) 0.037(2) -0.0021(15) 0.0053(16) 0.0055(15)
C413 0.0375(17) 0.0281(17) 0.0294(17) 0.0011(13) 0.0014(12) 0.0045(13)
C414 0.0349(16) 0.0295(17) 0.0319(17) 0.0034(13) -0.0031(13) 0.0072(12)
C415 0.0344(16) 0.0273(16) 0.0220(15) 0.0015(12) -0.0030(11) 0.0016(12)
C416 0.0305(15) 0.0265(16) 0.0273(16) 0.0055(12) 0.0018(12) 0.0005(12)
C417 0.0292(15) 0.0230(15) 0.0277(16) 0.0011(12) 0.0046(11) 0.0018(11)
C418 0.0310(15) 0.0270(16) 0.0283(16) 0.0040(13) 0.0038(12) 0.0016(12)
C419 0.0337(16) 0.0309(17) 0.0303(17) -0.0006(13) 0.0035(12) 0.0023(13)
C420 0.039(2) 0.099(4) 0.037(2) 0.019(2) 0.0007(16) 0.003(2)
C421 0.0359(17) 0.0400(19) 0.0304(17) 0.0101(14) 0.0061(13) 0.0028(14)
C422 0.052(3) 0.124(5) 0.054(3) 0.044(3) 0.010(2) -0.016(3)
C423 0.0264(15) 0.047(2) 0.042(2) 0.0156(16) 0.0070(13) 0.0012(14)
C424 0.0304(16) 0.0375(19) 0.0388(19) 0.0100(15) -0.0003(13) -0.0003(13)

loop_
_atom_type_symbol
_atom_type_description
_atom_type_scat_dispersion_real
_atom_type_scat_dispersion_imag
_atom_type_scat_source
C C 0.0033 0.0016 'International Tables Vol C Tables 4.2.6.8 and 6.1.1.4'
H H 0.0000 0.0000 'International Tables Vol C Tables 4.2.6.8 and 6.1.1.4'
O O 0.0106 0.0060 'International Tables Vol C Tables 4.2.6.8 and 6.1.1.4'

loop_
_geom_angle_atom_site_label_1
_geom_angle_atom_site_label_2
_geom_angle_atom_site_label_3
_geom_angle
_geom_angle_site_symmetry_1
_geom_angle_site_symmetry_3
C105 O11 H11 109.5 . .
C109 O13 H13 109.5 . .
C124 O15 H15 109.5 . .
C119 O17 C120 118.3(3) . .
C117 O18 H18 109.5 . .
C205 O21 H21 109.5 . .
C209 O23 H23 109.5 . .
C217 O25 H25 109.5 . .
C221 O27 C222 118.7(3) . .
C224 O28 H28 109.5 . .
C305 O31 H31 109.5 . .
C309 O33 H33 109.5 . .
C317 O35 H35 109.5 . .
C321 O37 C322 118.1(3) . .
C324 O38 H38 109.5 . .
C405 O41 H41 109.5 . .
C409 O43 H43 109.5 . .
C417 O45 H45 109.5 . .
C421 O47 C422 118.7(3) . .
C424 O48 H48 109.5 . .
C115 C101 C102 118.6(3) . .
C115 C101 C116 123.2(3) . .
C102 C101 C116 117.9(3) . .
C104 C102 C101 119.7(3) . .
C104 C102 C103 118.7(3) . .
C101 C102 C103 121.6(3) . .
C102 C103 H10A 109.5 . .
C102 C103 H10B 109.5 . .
H10A C103 H10B 109.5 . .
C102 C103 H10C 109.5 . .
H10A C103 H10C 109.5 . .
H10B C103 H10C 109.5 . .
C102 C104 C105 121.9(3) . .
C102 C104 H104 119.0 . .
C105 C104 H104 119.0 . .
O11 C105 C104 116.9(4) . .
O11 C105 C106 123.1(4) . .
C104 C105 C106 120.0(4) . .
C105 C106 C115 118.1(3) . .
C105 C106 C107 119.7(3) . .
C115 C106 C107 122.2(3) . .
O12 C107 C108 120.1(4) . .
O12 C107 C106 120.2(4) . .
C108 C107 C106 119.7(3) . .
C113 C108 C109 119.4(4) . .
C113 C108 C107 119.4(4) . .
C109 C108 C107 121.1(4) . .
O13 C109 C110 117.1(4) . .
O13 C109 C108 123.5(4) . .
C110 C109 C108 119.3(4) . .
C111 C110 C109 120.0(5) . .
C111 C110 H110 120.0 . .
C109 C110 H110 120.0 . .
C110 C111 C112 121.7(4) . .
C110 C111 H111 119.2 . .
C112 C111 H111 119.2 . .
C111 C112 C113 119.3(4) . .
C111 C112 H112 120.4 . .
C113 C112 H112 120.4 . .
C112 C113 C108 120.2(4) . .
C112 C113 C114 118.2(3) . .
C108 C113 C114 121.6(3) . .
O14 C114 C113 119.5(3) . .
O14 C114 C115 122.0(3) . .
C113 C114 C115 118.5(3) . .
C101 C115 C106 121.5(3) . .
C101 C115 C114 120.9(3) . .
C106 C115 C114 117.5(3) . .
C117 C116 C124 116.3(3) . .
C117 C116 C101 123.0(3) . .
C124 C116 C101 120.5(3) . .
O18 C117 C116 117.2(3) . .
O18 C117 C118 120.1(3) . .
C116 C117 C118 122.6(3) . .
C119 C118 C117 119.9(3) . .
C119 C118 H118 120.1 . .
C117 C118 H118 120.1 . .
O17 C119 C118 122.4(3) . .
O17 C119 C121 116.5(3) . .
C118 C119 C121 121.1(3) . .
O17 C120 H12A 109.5 . .
O17 C120 H12B 109.5 . .
H12A C120 H12B 109.5 . .
O17 C120 H12C 109.5 . .
H12A C120 H12C 109.5 . .
H12B C120 H12C 109.5 . .
C119 C121 C124 116.5(3) . .
C119 C121 C122 124.2(3) . .
C124 C121 C122 119.2(3) . .
O16 C122 C121 119.9(3) . .
O16 C122 C123 116.2(3) . .
C121 C122 C123 123.9(3) . .
C122 C123 H12D 109.5 . .
C122 C123 H12E 109.5 . .
H12D C123 H12E 109.5 . .
C122 C123 H12F 109.5 . .
H12D C123 H12F 109.5 . .
H12E C123 H12F 109.5 . .
O15 C124 C116 115.8(3) . .
O15 C124 C121 120.8(3) . .
C116 C124 C121 123.5(3) . .
C215 C201 C202 118.8(3) . .
C215 C201 C216 123.1(3) . .
C202 C201 C216 118.1(3) . .
C204 C202 C201 120.0(4) . .
C204 C202 C203 119.1(4) . .
C201 C202 C203 120.9(3) . .
C202 C203 H20A 109.5 . .
C202 C203 H20B 109.5 . .
H20A C203 H20B 109.5 . .
C202 C203 H20C 109.5 . .
H20A C203 H20C 109.5 . .
H20B C203 H20C 109.5 . .
C202 C204 C205 121.6(4) . .
C202 C204 H204 119.2 . .
C205 C204 H204 119.2 . .
O21 C205 C204 116.8(4) . .
O21 C205 C206 122.9(4) . .
C204 C205 C206 120.2(4) . .
C205 C206 C215 118.7(4) . .
C205 C206 C207 119.4(4) . .
C215 C206 C207 121.9(4) . .
O22 C207 C208 119.3(4) . .
O22 C207 C206 120.5(4) . .
C208 C207 C206 120.2(4) . .
C209 C208 C213 118.6(4) . .
C209 C208 C207 121.6(4) . .
C213 C208 C207 119.7(4) . .
O23 C209 C210 117.4(5) . .
O23 C209 C208 122.7(5) . .
C210 C209 C208 119.9(4) . .
C211 C210 C209 120.4(5) . .
C211 C210 H210 119.8 . .
C209 C210 H210 119.8 . .
C210 C211 C212 121.2(4) . .
C210 C211 H211 119.4 . .
C212 C211 H211 119.4 . .
C213 C212 C211 118.8(4) . .
C213 C212 H212 120.6 . .
C211 C212 H212 120.6 . .
C212 C213 C208 121.0(4) . .
C212 C213 C214 117.6(3) . .
C208 C213 C214 121.4(4) . .
O24 C214 C215 122.5(4) . .
O24 C214 C213 119.1(4) . .
C215 C214 C213 118.3(3) . .
C201 C215 C206 120.6(3) . .
C201 C215 C214 121.0(3) . .
C206 C215 C214 118.4(3) . .
C217 C216 C224 117.0(3) . .
C217 C216 C201 121.0(3) . .
C224 C216 C201 122.0(3) . .
O25 C217 C216 115.7(3) . .
O25 C217 C218 120.7(3) . .
C216 C217 C218 123.7(3) . .
C221 C218 C217 116.4(3) . .
C221 C218 C219 124.1(3) . .
C217 C218 C219 119.5(3) . .
O26 C219 C218 119.7(4) . .
O26 C219 C220 116.1(3) . .
C218 C219 C220 124.2(3) . .
C219 C220 H22A 109.5 . .
C219 C220 H22B 109.5 . .
H22A C220 H22B 109.5 . .
C219 C220 H22C 109.5 . .
H22A C220 H22C 109.5 . .
H22B C220 H22C 109.5 . .
O27 C221 C223 122.1(3) . .
O27 C221 C218 117.6(3) . .
C223 C221 C218 120.4(3) . .
O27 C222 H22D 109.5 . .
O27 C222 H22E 109.5 . .
H22D C222 H22E 109.5 . .
O27 C222 H22F 109.5 . .
H22D C222 H22F 109.5 . .
H22E C222 H22F 109.5 . .
C221 C223 C224 120.2(3) . .
C221 C223 H223 119.9 . .
C224 C223 H223 119.9 . .
O28 C224 C216 117.8(3) . .
O28 C224 C223 119.9(3) . .
C216 C224 C223 122.3(3) . .
C315 C301 C302 118.7(3) . .
C315 C301 C316 123.3(3) . .
C302 C301 C316 117.9(3) . .
C304 C302 C301 120.3(3) . .
C304 C302 C303 119.3(3) . .
C301 C302 C303 120.4(3) . .
C302 C303 H30A 109.5 . .
C302 C303 H30B 109.5 . .
H30A C303 H30B 109.5 . .
C302 C303 H30C 109.5 . .
H30A C303 H30C 109.5 . .
H30B C303 H30C 109.5 . .
C305 C304 C302 121.2(3) . .
C305 C304 H304 119.4 . .
C302 C304 H304 119.4 . .
O31 C305 C304 117.0(3) . .
O31 C305 C306 123.0(3) . .
C304 C305 C306 120.0(3) . .
C305 C306 C315 118.4(3) . .
C305 C306 C307 119.7(3) . .
C315 C306 C307 121.8(3) . .
O32 C307 C306 120.2(3) . .
O32 C307 C308 120.1(3) . .
C306 C307 C308 119.7(3) . .
C313 C308 C309 119.1(3) . .
C313 C308 C307 119.7(3) . .
C309 C308 C307 121.2(3) . .
O33 C309 C310 117.7(4) . .
O33 C309 C308 122.2(4) . .
C310 C309 C308 120.1(4) . .
C311 C310 C309 119.8(4) . .
C311 C310 H310 120.1 . .
C309 C310 H310 120.1 . .
C310 C311 C312 121.1(3) . .
C310 C311 H311 119.5 . .
C312 C311 H311 119.5 . .
C313 C312 C311 119.6(3) . .
C313 C312 H312 120.2 . .
C311 C312 H312 120.2 . .
C312 C313 C308 120.3(3) . .
C312 C313 C314 117.8(3) . .
C308 C313 C314 121.9(3) . .
O34 C314 C313 120.0(3) . .
O34 C314 C315 121.6(3) . .
C313 C314 C315 118.4(3) . .
C301 C315 C306 121.1(3) . .
C301 C315 C314 121.0(3) . .
C306 C315 C314 117.9(3) . .
C317 C316 C324 117.3(3) . .
C317 C316 C301 122.4(3) . .
C324 C316 C301 120.2(3) . .
O35 C317 C316 115.7(3) . .
O35 C317 C318 120.9(3) . .
C316 C317 C318 123.3(3) . .
C321 C318 C317 116.1(3) . .
C321 C318 C319 124.3(3) . .
C317 C318 C319 119.6(3) . .
O36 C319 C318 119.4(3) . .
O36 C319 C320 116.3(3) . .
C318 C319 C320 124.3(3) . .
C319 C320 H32A 109.5 . .
C319 C320 H32B 109.5 . .
H32A C320 H32B 109.5 . .
C319 C320 H32C 109.5 . .
H32A C320 H32C 109.5 . .
H32B C320 H32C 109.5 . .
O37 C321 C323 122.1(3) . .
O37 C321 C318 117.0(3) . .
C323 C321 C318 120.8(3) . .
O37 C322 H32D 109.5 . .
O37 C322 H32E 109.5 . .
H32D C322 H32E 109.5 . .
O37 C322 H32F 109.5 . .
H32D C322 H32F 109.5 . .
H32E C322 H32F 109.5 . .
C321 C323 C324 120.1(3) . .
C321 C323 H323 120.0 . .
C324 C323 H323 120.0 . .
O38 C324 C316 117.6(3) . .
O38 C324 C323 120.1(3) . .
C316 C324 C323 122.3(3) . .
C415 C401 C402 118.7(3) . .
C415 C401 C416 124.8(3) . .
C402 C401 C416 116.2(3) . .
C404 C402 C401 120.2(3) . .
C404 C402 C403 118.8(3) . .
C401 C402 C403 121.0(3) . .
C402 C403 H40A 109.5 . .
C402 C403 H40B 109.5 . .
H40A C403 H40B 109.5 . .
C402 C403 H40C 109.5 . .
H40A C403 H40C 109.5 . .
H40B C403 H40C 109.5 . .
C402 C404 C405 121.1(3) . .
C402 C404 H404 119.4 . .
C405 C404 H404 119.4 . .
O41 C405 C404 116.6(3) . .
O41 C405 C406 123.4(3) . .
C404 C405 C406 120.0(3) . .
C405 C406 C415 118.9(3) . .
C405 C406 C407 120.0(3) . .
C415 C406 C407 120.7(3) . .
O42 C407 C408 121.0(3) . .
O42 C407 C406 119.4(3) . .
C408 C407 C406 119.4(3) . .
C413 C408 C409 119.4(3) . .
C413 C408 C407 119.4(3) . .
C409 C408 C407 121.2(3) . .
O43 C409 C410 117.3(4) . .
O43 C409 C408 123.7(4) . .
C410 C409 C408 119.0(4) . .
C411 C410 C409 120.6(4) . .
C411 C410 H410 119.7 . .
C409 C410 H410 119.7 . .
C410 C411 C412 121.1(4) . .
C410 C411 H411 119.4 . .
C412 C411 H411 119.4 . .
C411 C412 C413 119.3(4) . .
C411 C412 H412 120.3 . .
C413 C412 H412 120.3 . .
C412 C413 C408 120.6(3) . .
C412 C413 C414 118.9(3) . .
C408 C413 C414 120.5(3) . .
O44 C414 C415 121.1(3) . .
O44 C414 C413 120.9(3) . .
C415 C414 C413 118.0(3) . .
C401 C415 C406 121.0(3) . .
C401 C415 C414 121.3(3) . .
C406 C415 C414 117.8(3) . .
C424 C416 C417 117.4(3) . .
C424 C416 C401 124.3(3) . .
C417 C416 C401 117.7(3) . .
O45 C417 C416 116.7(3) . .
O45 C417 C418 121.1(3) . .
C416 C417 C418 122.2(3) . .
C421 C418 C417 116.8(3) . .
C421 C418 C419 125.2(3) . .
C417 C418 C419 118.0(3) . .
O46 C419 C418 119.9(3) . .
O46 C419 C420 117.4(3) . .
C418 C419 C420 122.7(3) . .
C419 C420 H42A 109.5 . .
C419 C420 H42B 109.5 . .
H42A C420 H42B 109.5 . .
C419 C420 H42C 109.5 . .
H42A C420 H42C 109.5 . .
H42B C420 H42C 109.5 . .
O47 C421 C423 121.5(3) . .
O47 C421 C418 116.8(3) . .
C423 C421 C418 121.7(3) . .
O47 C422 H42D 109.5 . .
O47 C422 H42E 109.5 . .
H42D C422 H42E 109.5 . .
O47 C422 H42F 109.5 . .
H42D C422 H42F 109.5 . .
H42E C422 H42F 109.5 . .
C421 C423 C424 118.4(3) . .
C421 C423 H423 120.8 . .
C424 C423 H423 120.8 . .
O48 C424 C416 121.2(3) . .
O48 C424 C423 115.7(3) . .
C416 C424 C423 123.1(3) . .

loop_
_geom_bond_atom_site_label_1
_geom_bond_atom_site_label_2
_geom_bond_distance
_geom_bond_site_symmetry_2
O11 C105 1.339(5) .
O11 H11 0.8400 .
O12 C107 1.248(5) .
O13 C109 1.333(6) .
O13 H13 0.8400 .
O14 C114 1.213(4) .
O15 C124 1.340(4) .
O15 H15 0.8400 .
O16 C122 1.242(5) .
O17 C119 1.351(4) .
O17 C120 1.421(6) .
O18 C117 1.351(4) .
O18 H18 0.8400 .
O21 C205 1.350(5) .
O21 H21 0.8400 .
O22 C207 1.253(5) .
O23 C209 1.342(6) .
O23 H23 0.8400 .
O24 C214 1.208(4) .
O25 C217 1.354(4) .
O25 H25 0.8400 .
O26 C219 1.256(5) .
O27 C221 1.347(4) .
O27 C222 1.428(4) .
O28 C224 1.358(4) .
O28 H28 0.8400 .
O31 C305 1.350(4) .
O31 H31 0.8400 .
O32 C307 1.257(4) .
O33 C309 1.345(5) .
O33 H33 0.8400 .
O34 C314 1.219(4) .
O35 C317 1.339(4) .
O35 H35 0.8400 .
O36 C319 1.254(4) .
O37 C321 1.350(4) .
O37 C322 1.431(4) .
O38 C324 1.350(4) .
O38 H38 0.8400 .
O41 C405 1.355(4) .
O41 H41 0.8400 .
O42 C407 1.250(5) .
O43 C409 1.343(5) .
O43 H43 0.8400 .
O44 C414 1.224(4) .
O45 C417 1.335(4) .
O45 H45 0.8400 .
O46 C419 1.230(4) .
O47 C421 1.356(4) .
O47 C422 1.423(5) .
O48 C424 1.367(4) .
O48 H48 0.8400 .
C101 C115 1.393(5) .
C101 C102 1.419(5) .
C101 C116 1.483(4) .
C102 C104 1.379(5) .
C102 C103 1.503(5) .
C103 H10A 0.9800 .
C103 H10B 0.9800 .
C103 H10C 0.9800 .
C104 C105 1.380(6) .
C104 H104 0.9500 .
C105 C106 1.410(6) .
C106 C115 1.420(5) .
C106 C107 1.463(6) .
C107 C108 1.457(6) .
C108 C113 1.403(5) .
C108 C109 1.414(6) .
C109 C110 1.394(7) .
C110 C111 1.372(7) .
C110 H110 0.9500 .
C111 C112 1.387(7) .
C111 H111 0.9500 .
C112 C113 1.389(6) .
C112 H112 0.9500 .
C113 C114 1.489(5) .
C114 C115 1.493(5) .
C116 C117 1.387(5) .
C116 C124 1.396(5) .
C117 C118 1.397(5) .
C118 C119 1.374(5) .
C118 H118 0.9500 .
C119 C121 1.413(5) .
C120 H12A 0.9800 .
C120 H12B 0.9800 .
C120 H12C 0.9800 .
C121 C124 1.428(5) .
C121 C122 1.450(5) .
C122 C123 1.500(5) .
C123 H12D 0.9800 .
C123 H12E 0.9800 .
C123 H12F 0.9800 .
C201 C215 1.404(5) .
C201 C202 1.419(5) .
C201 C216 1.499(5) .
C202 C204 1.372(5) .
C202 C203 1.506(6) .
C203 H20A 0.9800 .
C203 H20B 0.9800 .
C203 H20C 0.9800 .
C204 C205 1.383(7) .
C204 H204 0.9500 .
C205 C206 1.404(6) .
C206 C215 1.421(5) .
C206 C207 1.460(7) .
C207 C208 1.452(7) .
C208 C209 1.402(7) .
C208 C213 1.405(5) .
C209 C210 1.391(7) .
C210 C211 1.361(6) .
C210 H210 0.9500 .
C211 C212 1.399(6) .
C211 H211 0.9500 .
C212 C213 1.379(6) .
C212 H212 0.9500 .
C213 C214 1.496(6) .
C214 C215 1.496(5) .
C216 C217 1.379(5) .
C216 C224 1.381(5) .
C217 C218 1.421(5) .
C218 C221 1.420(4) .
C218 C219 1.449(5) .
C219 C220 1.491(6) .
C220 H22A 0.9800 .
C220 H22B 0.9800 .
C220 H22C 0.9800 .
C221 C223 1.377(5) .
C222 H22D 0.9800 .
C222 H22E 0.9800 .
C222 H22F 0.9800 .
C223 C224 1.391(5) .
C223 H223 0.9500 .
C301 C315 1.388(5) .
C301 C302 1.411(5) .
C301 C316 1.493(4) .
C302 C304 1.381(5) .
C302 C303 1.504(5) .
C303 H30A 0.9800 .
C303 H30B 0.9800 .
C303 H30C 0.9800 .
C304 C305 1.380(5) .
C304 H304 0.9500 .
C305 C306 1.407(5) .
C306 C315 1.421(4) .
C306 C307 1.458(5) .
C307 C308 1.460(5) .
C308 C313 1.398(5) .
C308 C309 1.405(5) .
C309 C310 1.390(6) .
C310 C311 1.373(6) .
C310 H310 0.9500 .
C311 C312 1.390(5) .
C311 H311 0.9500 .
C312 C313 1.383(5) .
C312 H312 0.9500 .
C313 C314 1.478(5) .
C314 C315 1.502(5) .
C316 C317 1.375(5) .
C316 C324 1.386(4) .
C317 C318 1.435(4) .
C318 C321 1.426(4) .
C318 C319 1.441(5) .
C319 C320 1.490(5) .
C320 H32A 0.9800 .
C320 H32B 0.9800 .
C320 H32C 0.9800 .
C321 C323 1.369(4) .
C322 H32D 0.9800 .
C322 H32E 0.9800 .
C322 H32F 0.9800 .
C323 C324 1.396(4) .
C323 H323 0.9500 .
C401 C415 1.396(4) .
C401 C402 1.414(5) .
C401 C416 1.501(4) .
C402 C404 1.380(5) .
C402 C403 1.506(5) .
C403 H40A 0.9800 .
C403 H40B 0.9800 .
C403 H40C 0.9800 .
C404 C405 1.392(5) .
C404 H404 0.9500 .
C405 C406 1.396(5) .
C406 C415 1.417(5) .
C406 C407 1.468(5) .
C407 C408 1.462(5) .
C408 C413 1.396(5) .
C408 C409 1.409(5) .
C409 C410 1.395(6) .
C410 C411 1.368(7) .
C410 H410 0.9500 .
C411 C412 1.383(6) .
C411 H411 0.9500 .
C412 C413 1.386(5) .
C412 H412 0.9500 .
C413 C414 1.481(5) .
C414 C415 1.476(5) .
C416 C424 1.381(5) .
C416 C417 1.397(4) .
C417 C418 1.422(4) .
C418 C421 1.417(5) .
C418 C419 1.471(4) .
C419 C420 1.480(5) .
C420 H42A 0.9800 .
C420 H42B 0.9800 .
C420 H42C 0.9800 .
C421 C423 1.384(5) .
C422 H42D 0.9800 .
C422 H42E 0.9800 .
C422 H42F 0.9800 .
C423 C424 1.393(5) .
C423 H423 0.9500 .

loop_
_geom_hbond_atom_site_label_D
_geom_hbond_atom_site_label_H
_geom_hbond_atom_site_label_A
_geom_hbond_distance_DH
_geom_hbond_distance_HA
_geom_hbond_distance_DA
_geom_hbond_angle_DHA
_geom_hbond_site_symmetry_A
_geom_hbond_publ_flag
O11 H11 O12 0.84 1.82 2.556(5) 145 . yes
O11 H11 O32 0.84 2.39 2.865(4) 117 1_554 yes
O13 H13 O12 0.84 1.88 2.611(5) 144 . yes
O13 H13 O33 0.84 2.56 3.164(6) 130 1_554 yes
O15 H15 O16 0.84 1.73 2.483(4) 148 . yes
O18 H18 O16 0.84 1.94 2.702(4) 150 1_655 yes
O21 H21 O22 0.84 1.81 2.543(6) 146 . yes
O23 H23 O22 0.84 1.85 2.580(6) 144 . yes
O23 H23 O42 0.84 2.55 2.821(6) 100 1_554 yes
O25 H25 O26 0.84 1.73 2.480(4) 147 . yes
O28 H28 O26 0.84 1.93 2.762(4) 174 1_455 yes
O31 H31 O11 0.84 2.56 3.222(4) 137 1_556 yes
O31 H31 O32 0.84 1.84 2.550(4) 141 . yes
O33 H33 O12 0.84 2.33 2.827(5) 118 1_556 yes
O33 H33 O32 0.84 1.84 2.579(4) 146 . yes
O35 H35 O36 0.84 1.74 2.487(4) 147 . yes
O38 H38 O36 0.84 1.93 2.748(4) 163 1_455 yes
O41 H41 O42 0.84 1.85 2.560(4) 141 . yes
O43 H43 O23 0.84 2.31 2.945(6) 133 1_556 yes
O43 H43 O42 0.84 1.92 2.642(5) 144 . yes
O45 H45 O46 0.84 1.71 2.462(3) 148 . yes
O48 H48 O44 0.84 2.21 2.879(4) 137 . yes
C103 H10C O18 0.98 2.55 3.156(5) 120 . yes
C322 H32D O14 0.98 2.55 3.240(5) 128 . yes
C223 H223 O26 0.95 2.59 3.275(4) 129 1_455 yes
C312 H312 O45 0.95 2.45 3.117(4) 127 . yes
C412 H412 O38 0.95 2.54 3.313(5) 139 1_655 yes
C423 H423 O46 0.95 2.49 3.333(4) 148 1_655 yes

loop_
_geom_torsion_atom_site_label_1
_geom_torsion_atom_site_label_2
_geom_torsion_atom_site_label_3
_geom_torsion_atom_site_label_4
_geom_torsion
_geom_torsion_site_symmetry_1
_geom_torsion_site_symmetry_2
_geom_torsion_site_symmetry_3
_geom_torsion_site_symmetry_4
C115 C101 C102 C104 1.3(5) . . . .
C116 C101 C102 C104 175.9(4) . . . .
C115 C101 C102 C103 -178.2(4) . . . .
C116 C101 C102 C103 -3.6(5) . . . .
C101 C102 C104 C105 -4.5(7) . . . .
C103 C102 C104 C105 175.0(4) . . . .
C102 C104 C105 O11 -177.1(5) . . . .
C102 C104 C105 C106 2.8(8) . . . .
O11 C105 C106 C115 -178.1(5) . . . .
C104 C105 C106 C115 2.0(7) . . . .
O11 C105 C106 C107 3.1(8) . . . .
C104 C105 C106 C107 -176.8(5) . . . .
C105 C106 C107 O12 1.5(8) . . . .
C115 C106 C107 O12 -177.2(5) . . . .
C105 C106 C107 C108 -179.5(5) . . . .
C115 C106 C107 C108 1.8(7) . . . .
O12 C107 C108 C113 -177.3(5) . . . .
C106 C107 C108 C113 3.7(8) . . . .
O12 C107 C108 C109 0.6(8) . . . .
C106 C107 C108 C109 -178.4(5) . . . .
C113 C108 C109 O13 178.6(6) . . . .
C107 C108 C109 O13 0.7(10) . . . .
C113 C108 C109 C110 -2.1(9) . . . .
C107 C108 C109 C110 180.0(6) . . . .
O13 C109 C110 C111 -178.2(7) . . . .
C108 C109 C110 C111 2.5(10) . . . .
C109 C110 C111 C112 -0.8(11) . . . .
C110 C111 C112 C113 -1.4(10) . . . .
C111 C112 C113 C108 1.7(8) . . . .
C111 C112 C113 C114 -179.7(5) . . . .
C109 C108 C113 C112 0.0(8) . . . .
C107 C108 C113 C112 178.0(5) . . . .
C109 C108 C113 C114 -178.5(5) . . . .
C107 C108 C113 C114 -0.6(7) . . . .
C112 C113 C114 O14 -6.7(6) . . . .
C108 C113 C114 O14 171.8(4) . . . .
C112 C113 C114 C115 173.8(4) . . . .
C108 C113 C114 C115 -7.6(6) . . . .
C102 C101 C115 C106 3.5(6) . . . .
C116 C101 C115 C106 -170.8(4) . . . .
C102 C101 C115 C114 -172.9(3) . . . .
C116 C101 C115 C114 12.8(5) . . . .
C105 C106 C115 C101 -5.1(6) . . . .
C107 C106 C115 C101 173.6(4) . . . .
C105 C106 C115 C114 171.4(4) . . . .
C107 C106 C115 C114 -9.9(6) . . . .
O14 C114 C115 C101 9.7(6) . . . .
C113 C114 C115 C101 -170.9(4) . . . .
O14 C114 C115 C106 -166.9(4) . . . .
C113 C114 C115 C106 12.6(5) . . . .
C115 C101 C116 C117 -117.6(4) . . . .
C102 C101 C116 C117 68.1(5) . . . .
C115 C101 C116 C124 67.1(5) . . . .
C102 C101 C116 C124 -107.3(4) . . . .
C124 C116 C117 O18 -178.4(3) . . . .
C101 C116 C117 O18 6.1(6) . . . .
C124 C116 C117 C118 2.9(6) . . . .
C101 C116 C117 C118 -172.6(4) . . . .
O18 C117 C118 C119 -180.0(4) . . . .
C116 C117 C118 C119 -1.3(6) . . . .
C120 O17 C119 C118 -0.7(7) . . . .
C120 O17 C119 C121 179.0(5) . . . .
C117 C118 C119 O17 178.4(4) . . . .
C117 C118 C119 C121 -1.3(6) . . . .
O17 C119 C121 C124 -177.7(3) . . . .
C118 C119 C121 C124 2.0(5) . . . .
O17 C119 C121 C122 0.1(6) . . . .
C118 C119 C121 C122 179.8(4) . . . .
C119 C121 C122 O16 -179.6(4) . . . .
C124 C121 C122 O16 -1.9(5) . . . .
C119 C121 C122 C123 1.8(6) . . . .
C124 C121 C122 C123 179.5(4) . . . .
C117 C116 C124 O15 177.7(3) . . . .
C101 C116 C124 O15 -6.7(5) . . . .
C117 C116 C124 C121 -2.1(5) . . . .
C101 C116 C124 C121 173.5(3) . . . .
C119 C121 C124 O15 180.0(3) . . . .
C122 C121 C124 O15 2.1(5) . . . .
C119 C121 C124 C116 -0.2(5) . . . .
C122 C121 C124 C116 -178.1(3) . . . .
C215 C201 C202 C204 0.0(6) . . . .
C216 C201 C202 C204 178.2(4) . . . .
C215 C201 C202 C203 -180.0(4) . . . .
C216 C201 C202 C203 -1.8(6) . . . .
C201 C202 C204 C205 -0.4(7) . . . .
C203 C202 C204 C205 179.6(5) . . . .
C202 C204 C205 O21 -177.9(5) . . . .
C202 C204 C205 C206 1.1(8) . . . .
O21 C205 C206 C215 177.5(5) . . . .
C204 C205 C206 C215 -1.5(8) . . . .
O21 C205 C206 C207 -2.4(9) . . . .
C204 C205 C206 C207 178.6(5) . . . .
C205 C206 C207 O22 -1.1(9) . . . .
C215 C206 C207 O22 179.0(6) . . . .
C205 C206 C207 C208 179.2(5) . . . .
C215 C206 C207 C208 -0.8(8) . . . .
O22 C207 C208 C209 0.7(9) . . . .
C206 C207 C208 C209 -179.6(5) . . . .
O22 C207 C208 C213 178.8(6) . . . .
C206 C207 C208 C213 -1.4(8) . . . .
C213 C208 C209 O23 176.8(6) . . . .
C207 C208 C209 O23 -5.0(9) . . . .
C213 C208 C209 C210 -0.2(8) . . . .
C207 C208 C209 C210 178.0(6) . . . .
O23 C209 C210 C211 -175.9(6) . . . .
C208 C209 C210 C211 1.2(9) . . . .
C209 C210 C211 C212 -0.6(8) . . . .
C210 C211 C212 C213 -1.2(7) . . . .
C211 C212 C213 C208 2.3(7) . . . .
C211 C212 C213 C214 -178.4(4) . . . .
C209 C208 C213 C212 -1.6(7) . . . .
C207 C208 C213 C212 -179.8(5) . . . .
C209 C208 C213 C214 179.1(5) . . . .
C207 C208 C213 C214 0.8(7) . . . .
C212 C213 C214 O24 4.2(6) . . . .
C208 C213 C214 O24 -176.4(4) . . . .
C212 C213 C214 C215 -177.6(4) . . . .
C208 C213 C214 C215 1.7(6) . . . .
C202 C201 C215 C206 -0.4(5) . . . .
C216 C201 C215 C206 -178.5(4) . . . .
C202 C201 C215 C214 177.3(3) . . . .
C216 C201 C215 C214 -0.8(5) . . . .
C205 C206 C215 C201 1.1(7) . . . .
C207 C206 C215 C201 -179.0(4) . . . .
C205 C206 C215 C214 -176.6(4) . . . .
C207 C206 C215 C214 3.3(7) . . . .
O24 C214 C215 C201 -3.4(6) . . . .
C213 C214 C215 C201 178.5(3) . . . .
O24 C214 C215 C206 174.4(4) . . . .
C213 C214 C215 C206 -3.7(5) . . . .
C215 C201 C216 C217 92.2(5) . . . .
C202 C201 C216 C217 -86.0(4) . . . .
C215 C201 C216 C224 -89.2(5) . . . .
C202 C201 C216 C224 92.6(5) . . . .
C224 C216 C217 O25 -178.3(4) . . . .
C201 C216 C217 O25 0.4(5) . . . .
C224 C216 C217 C218 2.9(6) . . . .
C201 C216 C217 C218 -178.4(4) . . . .
O25 C217 C218 C221 179.8(3) . . . .
C216 C217 C218 C221 -1.4(5) . . . .
O25 C217 C218 C219 -1.4(6) . . . .
C216 C217 C218 C219 177.4(4) . . . .
C221 C218 C219 O26 177.7(4) . . . .
C217 C218 C219 O26 -1.0(6) . . . .
C221 C218 C219 C220 -2.5(6) . . . .
C217 C218 C219 C220 178.8(4) . . . .
C222 O27 C221 C223 -0.7(5) . . . .
C222 O27 C221 C218 178.8(3) . . . .
C217 C218 C221 O27 178.9(3) . . . .
C219 C218 C221 O27 0.2(5) . . . .
C217 C218 C221 C223 -1.5(5) . . . .
C219 C218 C221 C223 179.7(4) . . . .
O27 C221 C223 C224 -177.7(4) . . . .
C218 C221 C223 C224 2.8(6) . . . .
C217 C216 C224 O28 178.0(4) . . . .
C201 C216 C224 O28 -0.6(6) . . . .
C217 C216 C224 C223 -1.6(6) . . . .
C201 C216 C224 C223 179.7(4) . . . .
C221 C223 C224 O28 179.2(4) . . . .
C221 C223 C224 C216 -1.2(6) . . . .
C315 C301 C302 C304 3.0(5) . . . .
C316 C301 C302 C304 -174.2(3) . . . .
C315 C301 C302 C303 -176.7(4) . . . .
C316 C301 C302 C303 6.1(5) . . . .
C301 C302 C304 C305 2.0(6) . . . .
C303 C302 C304 C305 -178.3(4) . . . .
C302 C304 C305 O31 175.3(4) . . . .
C302 C304 C305 C306 -3.9(6) . . . .
O31 C305 C306 C315 -178.4(3) . . . .
C304 C305 C306 C315 0.8(5) . . . .
O31 C305 C306 C307 -2.3(5) . . . .
C304 C305 C306 C307 176.9(4) . . . .
C305 C306 C307 O32 -1.7(5) . . . .
C315 C306 C307 O32 174.3(3) . . . .
C305 C306 C307 C308 178.8(3) . . . .
C315 C306 C307 C308 -5.3(5) . . . .
O32 C307 C308 C313 179.1(4) . . . .
C306 C307 C308 C313 -1.3(5) . . . .
O32 C307 C308 C309 -0.9(6) . . . .
C306 C307 C308 C309 178.7(4) . . . .
C313 C308 C309 O33 178.8(4) . . . .
C307 C308 C309 O33 -1.1(7) . . . .
C313 C308 C309 C310 -2.2(6) . . . .
C307 C308 C309 C310 177.8(4) . . . .
O33 C309 C310 C311 179.4(4) . . . .
C308 C309 C310 C311 0.4(7) . . . .
C309 C310 C311 C312 0.6(6) . . . .
C310 C311 C312 C313 0.1(5) . . . .
C311 C312 C313 C308 -2.0(5) . . . .
C311 C312 C313 C314 178.0(3) . . . .
C309 C308 C313 C312 3.0(5) . . . .
C307 C308 C313 C312 -177.0(3) . . . .
C309 C308 C313 C314 -177.0(4) . . . .
C307 C308 C313 C314 3.0(5) . . . .
C312 C313 C314 O34 3.3(5) . . . .
C308 C313 C314 O34 -176.6(3) . . . .
C312 C313 C314 C315 -178.4(3) . . . .
C308 C313 C314 C315 1.6(5) . . . .
C302 C301 C315 C306 -6.1(5) . . . .
C316 C301 C315 C306 171.0(3) . . . .
C302 C301 C315 C314 172.3(3) . . . .
C316 C301 C315 C314 -10.6(5) . . . .
C305 C306 C315 C301 4.2(5) . . . .
C307 C306 C315 C301 -171.8(3) . . . .
C305 C306 C315 C314 -174.3(3) . . . .
C307 C306 C315 C314 9.8(5) . . . .
O34 C314 C315 C301 -8.1(5) . . . .
C313 C314 C315 C301 173.6(3) . . . .
O34 C314 C315 C306 170.4(3) . . . .
C313 C314 C315 C306 -7.9(4) . . . .
C315 C301 C316 C317 91.5(4) . . . .
C302 C301 C316 C317 -91.4(4) . . . .
C315 C301 C316 C324 -90.8(4) . . . .
C302 C301 C316 C324 86.4(4) . . . .
C324 C316 C317 O35 -176.7(3) . . . .
C301 C316 C317 O35 1.2(5) . . . .
C324 C316 C317 C318 2.1(5) . . . .
C301 C316 C317 C318 179.9(3) . . . .
O35 C317 C318 C321 178.5(3) . . . .
C316 C317 C318 C321 -0.2(5) . . . .
O35 C317 C318 C319 -0.8(5) . . . .
C316 C317 C318 C319 -179.5(3) . . . .
C321 C318 C319 O36 -179.9(4) . . . .
C317 C318 C319 O36 -0.6(6) . . . .
C321 C318 C319 C320 0.1(6) . . . .
C317 C318 C319 C320 179.4(4) . . . .
C322 O37 C321 C323 -2.6(5) . . . .
C322 O37 C321 C318 177.2(3) . . . .
C317 C318 C321 O37 178.2(3) . . . .
C319 C318 C321 O37 -2.5(5) . . . .
C317 C318 C321 C323 -2.0(5) . . . .
C319 C318 C321 C323 177.3(4) . . . .
O37 C321 C323 C324 -178.1(3) . . . .
C318 C321 C323 C324 2.1(5) . . . .
C317 C316 C324 O38 177.8(3) . . . .
C301 C316 C324 O38 -0.1(5) . . . .
C317 C316 C324 C323 -2.0(5) . . . .
C301 C316 C324 C323 -179.9(3) . . . .
C321 C323 C324 O38 -179.8(3) . . . .
C321 C323 C324 C316 -0.1(5) . . . .
C415 C401 C402 C404 -0.8(5) . . . .
C416 C401 C402 C404 173.0(3) . . . .
C415 C401 C402 C403 179.4(3) . . . .
C416 C401 C402 C403 -6.8(5) . . . .
C401 C402 C404 C405 -0.8(5) . . . .
C403 C402 C404 C405 179.0(3) . . . .
C402 C404 C405 O41 -178.6(3) . . . .
C402 C404 C405 C406 0.0(6) . . . .
O41 C405 C406 C415 -179.1(3) . . . .
C404 C405 C406 C415 2.4(5) . . . .
O41 C405 C406 C407 7.8(6) . . . .
C404 C405 C406 C407 -170.7(4) . . . .
C405 C406 C407 O42 -7.5(6) . . . .
C415 C406 C407 O42 179.6(4) . . . .
C405 C406 C407 C408 167.8(3) . . . .
C415 C406 C407 C408 -5.1(5) . . . .
O42 C407 C408 C413 -174.6(4) . . . .
C406 C407 C408 C413 10.2(5) . . . .
O42 C407 C408 C409 5.7(6) . . . .
C406 C407 C408 C409 -169.6(4) . . . .
C413 C408 C409 O43 179.6(4) . . . .
C407 C408 C409 O43 -0.6(7) . . . .
C413 C408 C409 C410 -2.1(7) . . . .
C407 C408 C409 C410 177.7(4) . . . .
O43 C409 C410 C411 -178.6(5) . . . .
C408 C409 C410 C411 3.0(8) . . . .
C409 C410 C411 C412 -1.4(8) . . . .
C410 C411 C412 C413 -1.0(7) . . . .
C411 C412 C413 C408 1.9(6) . . . .
C411 C412 C413 C414 179.9(4) . . . .
C409 C408 C413 C412 -0.4(5) . . . .
C407 C408 C413 C412 179.9(3) . . . .
C409 C408 C413 C414 -178.3(4) . . . .
C407 C408 C413 C414 1.9(5) . . . .
C412 C413 C414 O44 -18.4(5) . . . .
C408 C413 C414 O44 159.6(3) . . . .
C412 C413 C414 C415 163.3(3) . . . .
C408 C413 C414 C415 -18.8(4) . . . .
C402 C401 C415 C406 3.2(5) . . . .
C416 C401 C415 C406 -170.0(3) . . . .
C402 C401 C415 C414 -176.0(3) . . . .
C416 C401 C415 C414 10.7(5) . . . .
C405 C406 C415 C401 -4.0(5) . . . .
C407 C406 C415 C401 169.0(3) . . . .
C405 C406 C415 C414 175.3(3) . . . .
C407 C406 C415 C414 -11.7(5) . . . .
O44 C414 C415 C401 24.3(5) . . . .
C413 C414 C415 C401 -157.4(3) . . . .
O44 C414 C415 C406 -155.0(3) . . . .
C413 C414 C415 C406 23.4(4) . . . .
C415 C401 C416 C424 -88.3(4) . . . .
C402 C401 C416 C424 98.3(4) . . . .
C415 C401 C416 C417 100.6(4) . . . .
C402 C401 C416 C417 -72.8(4) . . . .
C424 C416 C417 O45 178.6(3) . . . .
C401 C416 C417 O45 -9.7(4) . . . .
C424 C416 C417 C418 -1.6(5) . . . .
C401 C416 C417 C418 170.1(3) . . . .
O45 C417 C418 C421 176.7(3) . . . .
C416 C417 C418 C421 -3.1(5) . . . .
O45 C417 C418 C419 -5.5(5) . . . .
C416 C417 C418 C419 174.7(3) . . . .
C421 C418 C419 O46 177.6(3) . . . .
C417 C418 C419 O46 0.0(5) . . . .
C421 C418 C419 C420 -0.6(6) . . . .
C417 C418 C419 C420 -178.3(4) . . . .
C422 O47 C421 C423 -2.1(6) . . . .
C422 O47 C421 C418 177.3(4) . . . .
C417 C418 C421 O47 -175.3(3) . . . .
C419 C418 C421 O47 7.0(5) . . . .
C417 C418 C421 C423 4.1(5) . . . .
C419 C418 C421 C423 -173.6(4) . . . .
O47 C421 C423 C424 179.0(4) . . . .
C418 C421 C423 C424 -0.3(6) . . . .
C417 C416 C424 O48 -175.9(3) . . . .
C401 C416 C424 O48 13.0(6) . . . .
C417 C416 C424 C423 5.7(5) . . . .
C401 C416 C424 C423 -165.4(4) . . . .
C421 C423 C424 O48 176.7(4) . . . .
C421 C423 C424 C416 -4.8(6) . . . .
